data_7124638
loop_
_publ_author_name
'Tian, Shubo'
'Liao, Lingwen'
'Yuan, Jinyun'
'Yao, Chuanhao'
'Chen, Jishi'
'Yang, Jinlong'
'Wu, Zhikun'

_publ_section_title
;
 Structures and magnetism of mono-palladium and mono-platinum doped
 Au25(PET)18 nanoclusters.
;
_journal_issue 64
_journal_name_full 'Chemical communications (Cambridge, England)'
_journal_page_first 9873
_journal_page_last 9876
_journal_paper_doi 10.1039/c6cc02698b
_journal_volume 52
_journal_year 2016
_chemical_formula_moiety 'C144 H162 Au24 Pd S18, 2(C7 H8)'
_chemical_formula_sum 'C158 H178 Au24 Pd S18'
_chemical_formula_weight 7487.67
_space_group_crystal_system triclinic
_space_group_IT_number 2
_space_group_name_Hall '-P 1'
_space_group_name_H-M_alt 'P -1'
_atom_sites_solution_hydrogens geom
_audit_creation_method SHELXL-2014/7
_audit_update_record
;
2016-06-05 deposited with the CCDC.
2016-06-27 downloaded from the CCDC.
;
_cell_angle_alpha 65.152(2)
_cell_angle_beta 64.342(2)
_cell_angle_gamma 81.391(4)
_cell_formula_units_Z 1
_cell_length_a 16.1244(15)
_cell_length_b 17.6398(17)
_cell_length_c 17.7651(19)
_cell_measurement_reflns_used 2808
_cell_measurement_temperature 123(2)
_cell_measurement_theta_max 25.05
_cell_measurement_theta_min 2.27
_cell_volume 4129.8(7)
_computing_cell_refinement SMART
_computing_data_collection 'SMART (Bruker, 2008)'
_computing_data_reduction 'SAINT (Bruker, 2008)'
_computing_molecular_graphics 'SHELXTL (Bruker, 2008)'
_computing_publication_material 'SHELXTL (Bruker, 2008)'
_computing_structure_refinement 'SHELXL-2014/7 (Sheldrick, 2014)'
_computing_structure_solution 'SHELXTL (Bruker, 2008)'
_diffrn_ambient_temperature 123(2)
_diffrn_measured_fraction_theta_full 1.000
_diffrn_measured_fraction_theta_max 0.999
_diffrn_measurement_device_type 'Bruker Smart Apex Duo'
_diffrn_measurement_method 'phi and omega scans'
_diffrn_radiation_type MoK\a
_diffrn_radiation_wavelength 0.71073
_diffrn_reflns_av_R_equivalents 0.0457
_diffrn_reflns_av_unetI/netI 0.0673
_diffrn_reflns_Laue_measured_fraction_full 1.000
_diffrn_reflns_Laue_measured_fraction_max 0.999
_diffrn_reflns_limit_h_max 20
_diffrn_reflns_limit_h_min -20
_diffrn_reflns_limit_k_max 21
_diffrn_reflns_limit_k_min -22
_diffrn_reflns_limit_l_max 22
_diffrn_reflns_limit_l_min -22
_diffrn_reflns_number 32450
_diffrn_reflns_point_group_measured_fraction_full 1.000
_diffrn_reflns_point_group_measured_fraction_max 0.999
_diffrn_reflns_theta_full 25.242
_diffrn_reflns_theta_max 27.000
_diffrn_reflns_theta_min 1.273
_exptl_absorpt_coefficient_mu 21.596
_exptl_absorpt_correction_T_max 0.18
_exptl_absorpt_correction_T_min 0.1
_exptl_absorpt_correction_type multi-scan
_exptl_absorpt_process_details 'SADABS; Bruker, 2008'
_exptl_crystal_colour black
_exptl_crystal_density_diffrn 3.011
_exptl_crystal_description block
_exptl_crystal_F_000 3356
_exptl_crystal_size_max 0.200
_exptl_crystal_size_mid 0.140
_exptl_crystal_size_min 0.120
_refine_diff_density_max 1.865
_refine_diff_density_min -1.886
_refine_diff_density_rms 0.290
_refine_ls_extinction_method none
_refine_ls_goodness_of_fit_ref 1.049
_refine_ls_hydrogen_treatment constr
_refine_ls_matrix_type full
_refine_ls_number_parameters 908
_refine_ls_number_reflns 18037
_refine_ls_number_restraints 7
_refine_ls_restrained_S_all 1.049
_refine_ls_R_factor_all 0.0727
_refine_ls_R_factor_gt 0.0394
_refine_ls_shift/su_max 0.001
_refine_ls_shift/su_mean 0.000
_refine_ls_structure_factor_coef Fsqd
_refine_ls_weighting_details 'w=1/[\s^2^(Fo^2^)+(0.03P)^2^+1.22P] where P=(Fo^2^+2Fc^2^)/3'
_refine_ls_weighting_scheme calc
_refine_ls_wR_factor_gt 0.0724
_refine_ls_wR_factor_ref 0.0810
_reflns_Friedel_coverage 0.000
_reflns_number_gt 12898
_reflns_number_total 18037
_reflns_threshold_expression 'I > 2\s(I)'
_cod_data_source_file c6cc02698b5.cif
_cod_data_source_block qq
_cod_database_code 7124638
_shelx_shelxl_version_number 2014/7
_shelx_space_group_comment
;
The symmetry employed for this shelxl refinement is uniquely defined
by the following loop, which should always be used as a source of
symmetry information in preference to the above space-group names.
They are only intended as comments.
;
_shelx_estimated_absorpt_t_min 0.099
_shelx_estimated_absorpt_t_max 0.181

loop_
_space_group_symop_operation_xyz
'x, y, z'
'-x, -y, -z'

loop_
_atom_site_label
_atom_site_type_symbol
_atom_site_fract_x
_atom_site_fract_y
_atom_site_fract_z
_atom_site_U_iso_or_equiv
_atom_site_adp_type
_atom_site_occupancy
_atom_site_site_symmetry_order
_atom_site_calc_flag
_atom_site_refinement_flags_posn
_atom_site_refinement_flags_adp
_atom_site_refinement_flags_occupancy
Au1 Au -0.06310(3) 0.62907(2) 0.38533(3) 0.02981(9) Uani 1 1 d . . .
Au2 Au -0.00698(3) 0.79997(2) 0.37035(3) 0.02999(9) Uani 1 1 d . . .
Au3 Au 0.07761(3) 0.72780(2) 0.19385(3) 0.03116(10) Uani 1 1 d . . .
Au4 Au 0.07939(3) 0.53335(2) 0.31450(3) 0.02888(9) Uani 1 1 d . . .
Au5 Au 0.29748(3) 0.64071(2) 0.40659(3) 0.03025(10) Uani 1 1 d . . .
Au6 Au 0.18857(3) 0.49857(2) 0.41560(3) 0.03056(10) Uani 1 1 d . . .
Au7 Au 0.23595(3) 0.41879(2) 0.27120(3) 0.03099(10) Uani 1 1 d . . .
Au8 Au 0.02297(3) 0.40164(2) 0.26981(3) 0.03129(10) Uani 1 1 d . . .
Au9 Au -0.11148(3) 0.45705(2) 0.43839(3) 0.02933(9) Uani 1 1 d . . .
Au10 Au -0.27739(3) 0.56996(2) 0.44480(3) 0.03083(10) Uani 1 1 d . . .
Au11 Au 0.10449(3) 0.64840(2) 0.38330(3) 0.02871(9) Uani 1 1 d . . .
Au12 Au 0.04664(3) 0.37106(2) 0.44236(3) 0.02930(9) Uani 1 1 d . . .
C1 C -0.0321(7) 0.9012(6) 0.1826(8) 0.041(3) Uani 1 1 d . . .
H1A H -0.0093 0.9235 0.1155 0.049 Uiso 1 1 calc R U .
H1B H -0.0820 0.8590 0.2090 0.049 Uiso 1 1 calc R U .
C2 C -0.0704(7) 0.9690(7) 0.2121(9) 0.045(3) Uani 1 1 d . . .
H2A H -0.0208 1.0114 0.1860 0.054 Uiso 1 1 calc R U .
H2B H -0.0941 0.9468 0.2792 0.054 Uiso 1 1 calc R U .
C3 C -0.1485(7) 1.0114(6) 0.1835(8) 0.040(3) Uani 1 1 d . U .
C4 C -0.1271(8) 1.0758(7) 0.0976(9) 0.050(3) Uani 1 1 d . . .
H4 H -0.0649 1.0929 0.0565 0.060 Uiso 1 1 calc R U .
C5 C -0.1998(8) 1.1148(8) 0.0733(9) 0.055(3) Uani 1 1 d . . .
H5 H -0.1863 1.1589 0.0150 0.066 Uiso 1 1 calc R U .
C6 C -0.2890(9) 1.0906(8) 0.1318(11) 0.058(4) Uani 1 1 d . . .
H6 H -0.3373 1.1177 0.1145 0.069 Uiso 1 1 calc R U .
C7 C -0.3091(9) 1.0265(8) 0.2166(10) 0.060(4) Uani 1 1 d . . .
H7 H -0.3714 1.0093 0.2574 0.072 Uiso 1 1 calc R U .
C8 C -0.2384(8) 0.9870(7) 0.2424(9) 0.049(3) Uani 1 1 d . U .
H8 H -0.2526 0.9431 0.3009 0.058 Uiso 1 1 calc R U .
C9 C 0.2942(7) 0.7651(7) 0.2109(7) 0.036(3) Uani 1 1 d . . .
H9A H 0.3039 0.7113 0.2037 0.044 Uiso 1 1 calc R U .
H9B H 0.2595 0.8006 0.1750 0.044 Uiso 1 1 calc R U .
C10 C 0.3906(7) 0.8093(7) 0.1710(8) 0.044(3) Uani 1 1 d . . .
H10A H 0.3826 0.8577 0.1877 0.053 Uiso 1 1 calc R U .
H10B H 0.4308 0.7698 0.1975 0.053 Uiso 1 1 calc R U .
C11 C 0.4337(8) 0.8376(7) 0.0724(8) 0.043(3) Uani 1 1 d . . .
C12 C 0.4269(8) 0.9181(7) 0.0189(8) 0.047(3) Uani 1 1 d . . .
H12 H 0.3939 0.9558 0.0462 0.056 Uiso 1 1 calc R U .
C13 C 0.4674(8) 0.9457(7) -0.0744(8) 0.046(3) Uani 1 1 d . . .
H13 H 0.4642 1.0026 -0.1114 0.055 Uiso 1 1 calc R U .
C14 C 0.5126(8) 0.8903(7) -0.1139(8) 0.051(3) Uani 1 1 d . . .
H14 H 0.5392 0.9089 -0.1783 0.061 Uiso 1 1 calc R U .
C15 C 0.5194(8) 0.8082(8) -0.0604(10) 0.055(4) Uani 1 1 d . . .
H15 H 0.5509 0.7702 -0.0879 0.066 Uiso 1 1 calc R U .
C16 C 0.4800(8) 0.7811(8) 0.0341(9) 0.057(4) Uani 1 1 d . . .
H16 H 0.4848 0.7248 0.0716 0.068 Uiso 1 1 calc R U .
C17 C 0.2029(8) 0.6164(7) 0.0750(9) 0.049(3) Uani 1 1 d . U .
H17A H 0.2127 0.5604 0.0732 0.059 Uiso 1 1 calc R U .
H17B H 0.2007 0.6556 0.0165 0.059 Uiso 1 1 calc R U .
C18 C 0.2890(8) 0.6410(7) 0.0763(10) 0.057(4) Uani 1 1 d . . .
H18A H 0.2974 0.5987 0.1305 0.069 Uiso 1 1 calc R U .
H18B H 0.2795 0.6952 0.0825 0.069 Uiso 1 1 calc R U .
C19 C 0.3780(9) 0.6488(7) -0.0098(9) 0.055(4) Uani 1 1 d . . .
C20 C 0.4545(9) 0.6038(8) -0.0037(10) 0.070(4) Uani 1 1 d . . .
H20 H 0.4524 0.5667 0.0543 0.084 Uiso 1 1 calc R U .
C21 C 0.5348(9) 0.6123(8) -0.0817(10) 0.056(4) Uani 1 1 d . . .
H21 H 0.5865 0.5801 -0.0773 0.067 Uiso 1 1 calc R U .
C22 C 0.5377(8) 0.6658(7) -0.1617(9) 0.048(3) Uani 1 1 d . . .
H22 H 0.5927 0.6715 -0.2144 0.057 Uiso 1 1 calc R U .
C23 C 0.4658(8) 0.7131(8) -0.1723(9) 0.058(4) Uani 1 1 d . . .
H23 H 0.4702 0.7508 -0.2310 0.070 Uiso 1 1 calc R U .
C24 C 0.3845(9) 0.7048(8) -0.0940(9) 0.058(4) Uani 1 1 d . . .
H24 H 0.3338 0.7383 -0.0995 0.069 Uiso 1 1 calc R U .
C25 C 0.4035(7) 0.5213(7) 0.2555(8) 0.045(3) Uani 1 1 d . U .
H25A H 0.4107 0.5323 0.1935 0.054 Uiso 1 1 calc R U .
H25B H 0.3855 0.5731 0.2666 0.054 Uiso 1 1 calc R U .
C26 C 0.4872(8) 0.4891(8) 0.2684(10) 0.061(4) Uani 1 1 d . . .
H26A H 0.5051 0.4369 0.2580 0.073 Uiso 1 1 calc R U .
H26B H 0.4810 0.4793 0.3297 0.073 Uiso 1 1 calc R U .
C27 C 0.5556(10) 0.5629(8) 0.1931(10) 0.063(4) Uani 1 1 d . . .
C28 C 0.5706(8) 0.6209(7) 0.2184(9) 0.051(3) Uani 1 1 d . . .
H28 H 0.5310 0.6216 0.2762 0.061 Uiso 1 1 calc R U .
C29 C 0.6433(7) 0.6782(7) 0.1602(9) 0.048(3) Uani 1 1 d . U .
H29 H 0.6527 0.7197 0.1768 0.058 Uiso 1 1 calc R U .
C30 C 0.7026(8) 0.6753(8) 0.0773(8) 0.047(3) Uani 1 1 d . U .
H30 H 0.7546 0.7130 0.0383 0.057 Uiso 1 1 calc R U .
C31 C 0.6861(8) 0.6178(7) 0.0516(9) 0.051(3) Uani 1 1 d . . .
H31 H 0.7242 0.6184 -0.0071 0.061 Uiso 1 1 calc R U .
C32 C 0.6150(8) 0.5597(8) 0.1104(9) 0.052(3) Uani 1 1 d . . .
H32 H 0.6064 0.5172 0.0945 0.062 Uiso 1 1 calc R U .
C33 C 0.1964(7) 0.2834(6) 0.2121(9) 0.041(3) Uani 1 1 d . . .
H33A H 0.2627 0.2769 0.1785 0.049 Uiso 1 1 calc R U .
H33B H 0.1817 0.2537 0.2779 0.049 Uiso 1 1 calc R U .
C34 C 0.1421(7) 0.2412(6) 0.1889(7) 0.036(3) Uani 1 1 d . . .
H34A H 0.0761 0.2514 0.2185 0.043 Uiso 1 1 calc R U .
H34B H 0.1606 0.2677 0.1222 0.043 Uiso 1 1 calc R U .
C35 C 0.1526(8) 0.1526(7) 0.2152(9) 0.045(3) Uani 1 1 d . . .
C36 C 0.2388(8) 0.1228(7) 0.1784(9) 0.049(3) Uani 1 1 d . . .
H36 H 0.2899 0.1611 0.1368 0.059 Uiso 1 1 calc R U .
C37 C 0.2517(8) 0.0376(7) 0.2014(9) 0.043(3) Uani 1 1 d . . .
H37 H 0.3117 0.0178 0.1782 0.051 Uiso 1 1 calc R U .
C38 C 0.1780(8) -0.0172(7) 0.2573(9) 0.047(3) Uani 1 1 d . . .
H38 H 0.1870 -0.0753 0.2720 0.056 Uiso 1 1 calc R U .
C39 C 0.0907(8) 0.0098(6) 0.2930(8) 0.042(3) Uani 1 1 d . . .
H39 H 0.0397 -0.0290 0.3312 0.051 Uiso 1 1 calc R U .
C40 C 0.0782(8) 0.0952(6) 0.2721(8) 0.038(3) Uani 1 1 d . . .
H40 H 0.0182 0.1144 0.2970 0.046 Uiso 1 1 calc R U .
C41 C -0.1504(8) 0.5124(7) 0.2525(8) 0.047(3) Uani 1 1 d . . .
H41A H -0.2155 0.5276 0.2769 0.056 Uiso 1 1 calc R U .
H41B H -0.1111 0.5580 0.2402 0.056 Uiso 1 1 calc R U .
C42 C -0.1253(9) 0.5019(8) 0.1580(9) 0.056(3) Uani 1 1 d . . .
H42A H -0.1450 0.5522 0.1176 0.068 Uiso 1 1 calc R U .
H42B H -0.0575 0.5001 0.1272 0.068 Uiso 1 1 calc R U .
C43 C -0.1660(10) 0.4295(9) 0.1682(10) 0.065(4) Uani 1 1 d . . .
C44 C -0.1163(9) 0.3683(8) 0.1400(9) 0.057(3) Uani 1 1 d . U .
H44 H -0.0510 0.3741 0.1115 0.069 Uiso 1 1 calc R U .
C45 C -0.1583(9) 0.2991(8) 0.1517(9) 0.057(3) Uani 1 1 d . U .
H45 H -0.1217 0.2598 0.1286 0.069 Uiso 1 1 calc R U .
C46 C -0.2549(9) 0.2858(9) 0.1976(11) 0.071(4) Uani 1 1 d . . .
H46 H -0.2842 0.2372 0.2081 0.085 Uiso 1 1 calc R U .
C47 C -0.3050(9) 0.3470(9) 0.2266(11) 0.066(4) Uani 1 1 d . . .
H47 H -0.3703 0.3413 0.2558 0.079 Uiso 1 1 calc R U .
C48 C -0.2607(10) 0.4168(8) 0.2135(10) 0.060(4) Uani 1 1 d . . .
H48 H -0.2966 0.4565 0.2363 0.072 Uiso 1 1 calc R U .
C49 C 0.0163(7) 0.1828(6) 0.4485(8) 0.040(3) Uani 1 1 d . . .
H49A H 0.0392 0.2077 0.3813 0.048 Uiso 1 1 calc R U .
H49B H 0.0305 0.1229 0.4666 0.048 Uiso 1 1 calc R U .
C50 C -0.0827(7) 0.1875(7) 0.4851(8) 0.046(3) Uani 1 1 d . . .
H50A H -0.0995 0.2466 0.4619 0.055 Uiso 1 1 calc R U .
H50B H -0.1078 0.1660 0.5523 0.055 Uiso 1 1 calc R U .
C51 C -0.1248(7) 0.1369(7) 0.4587(8) 0.043(3) Uani 1 1 d . . .
C52 C -0.1324(8) 0.0513(7) 0.5049(9) 0.050(3) Uani 1 1 d . . .
H52 H -0.1125 0.0252 0.5528 0.060 Uiso 1 1 calc R U .
C53 C -0.1698(7) 0.0035(7) 0.4807(9) 0.049(3) Uani 1 1 d . . .
H53 H -0.1757 -0.0556 0.5124 0.058 Uiso 1 1 calc R U .
C54 C -0.1978(8) 0.0412(7) 0.4120(9) 0.048(3) Uani 1 1 d . . .
H54 H -0.2229 0.0080 0.3959 0.058 Uiso 1 1 calc R U .
C55 C -0.1905(8) 0.1275(8) 0.3648(10) 0.053(3) Uani 1 1 d . . .
H55 H -0.2111 0.1529 0.3173 0.064 Uiso 1 1 calc R U .
C56 C -0.1530(7) 0.1763(7) 0.3872(8) 0.042(3) Uani 1 1 d . . .
H56 H -0.1465 0.2353 0.3548 0.051 Uiso 1 1 calc R U .
C57 C -0.3837(7) 0.4248(6) 0.4401(8) 0.037(3) Uani 1 1 d . . .
H57A H -0.3917 0.4747 0.3905 0.044 Uiso 1 1 calc R U .
H57B H -0.3240 0.4012 0.4130 0.044 Uiso 1 1 calc R U .
C58 C -0.4580(7) 0.3624(6) 0.4779(8) 0.037(3) Uani 1 1 d . . .
H58A H -0.4592 0.3526 0.4275 0.045 Uiso 1 1 calc R U .
H58B H -0.5177 0.3854 0.5062 0.045 Uiso 1 1 calc R U .
C59 C -0.4478(7) 0.2798(6) 0.5480(8) 0.037(3) Uani 1 1 d . . .
C60 C -0.3742(8) 0.2291(6) 0.5223(9) 0.043(3) Uani 1 1 d . . .
H60 H -0.3283 0.2490 0.4615 0.052 Uiso 1 1 calc R U .
C61 C -0.3675(8) 0.1511(7) 0.5837(9) 0.046(3) Uani 1 1 d . . .
H61 H -0.3167 0.1180 0.5655 0.055 Uiso 1 1 calc R U .
C62 C -0.4362(8) 0.1201(8) 0.6739(9) 0.048(3) Uani 1 1 d . . .
H62 H -0.4326 0.0658 0.7163 0.058 Uiso 1 1 calc R U .
C63 C -0.5098(8) 0.1706(7) 0.6999(9) 0.044(3) Uani 1 1 d . . .
H63 H -0.5557 0.1513 0.7607 0.053 Uiso 1 1 calc R U .
C64 C -0.5151(7) 0.2490(7) 0.6361(8) 0.040(3) Uani 1 1 d . . .
H64 H -0.5662 0.2822 0.6535 0.048 Uiso 1 1 calc R U .
C65 C -0.2378(7) 0.7496(6) 0.4397(8) 0.043(3) Uani 1 1 d . . .
H65A H -0.2274 0.7162 0.4954 0.052 Uiso 1 1 calc R U .
H65B H -0.2029 0.8036 0.4090 0.052 Uiso 1 1 calc R U .
C66 C -0.3392(7) 0.7661(7) 0.4667(9) 0.047(3) Uani 1 1 d . U .
H66A H -0.3493 0.7955 0.4102 0.056 Uiso 1 1 calc R U .
H66B H -0.3733 0.7114 0.4999 0.056 Uiso 1 1 calc R U .
C67 C -0.3811(7) 0.8149(7) 0.5231(9) 0.044(3) Uani 1 1 d . U .
C68 C -0.3380(8) 0.8248(7) 0.5709(8) 0.045(3) Uani 1 1 d . U .
H68 H -0.2815 0.7986 0.5687 0.054 Uiso 1 1 calc R U .
C69 C -0.3761(8) 0.8725(7) 0.6220(8) 0.046(3) Uani 1 1 d . . .
H69 H -0.3465 0.8783 0.6554 0.056 Uiso 1 1 calc R U .
C70 C -0.4570(8) 0.9115(7) 0.6243(9) 0.052(3) Uani 1 1 d . . .
H70 H -0.4824 0.9461 0.6574 0.062 Uiso 1 1 calc R U .
C71 C -0.5010(8) 0.9001(8) 0.5784(10) 0.056(4) Uani 1 1 d . . .
H71 H -0.5580 0.9256 0.5818 0.067 Uiso 1 1 calc R U .
C72 C -0.4645(8) 0.8531(7) 0.5279(9) 0.054(3) Uani 1 1 d . . .
H72 H -0.4956 0.8463 0.4962 0.065 Uiso 1 1 calc R U .
C1S C 0.7397(8) 0.9302(7) 0.0409(9) 0.052(3) Uani 1 1 d . . .
H1S1 H 0.7536 0.9713 -0.0214 0.077 Uiso 1 1 calc R U .
H1S2 H 0.7351 0.9590 0.0792 0.077 Uiso 1 1 calc R U .
H1S3 H 0.6811 0.9004 0.0653 0.077 Uiso 1 1 calc R U .
C2S C 0.8130(8) 0.8707(7) 0.0406(8) 0.045(3) Uani 1 1 d . . .
C3S C 0.8697(8) 0.8673(7) -0.0421(9) 0.051(3) Uani 1 1 d . . .
H3S H 0.8628 0.9050 -0.0958 0.061 Uiso 1 1 calc R U .
C4S C 0.9378(8) 0.8077(8) -0.0466(9) 0.055(3) Uani 1 1 d . . .
H4S H 0.9777 0.8055 -0.1037 0.066 Uiso 1 1 calc R U .
C5S C 0.9469(9) 0.7527(8) 0.0311(10) 0.060(4) Uani 1 1 d . . .
H5S H 0.9925 0.7119 0.0281 0.072 Uiso 1 1 calc R U .
C6S C 0.8892(9) 0.7567(8) 0.1145(9) 0.055(3) Uani 1 1 d . . .
H6S H 0.8967 0.7192 0.1680 0.066 Uiso 1 1 calc R U .
C7S C 0.8208(8) 0.8146(7) 0.1205(8) 0.045(3) Uani 1 1 d . . .
H7S H 0.7803 0.8161 0.1777 0.055 Uiso 1 1 calc R U .
Pd1 Pd 0.0000 0.5000 0.5000 0.0217(2) Uani 1 2 d S . P
S1 S 0.06095(17) 0.84987(15) 0.21420(19) 0.0311(6) Uani 1 1 d . . .
S2 S 0.22612(17) 0.74529(15) 0.32879(19) 0.0307(6) Uani 1 1 d . . .
S3 S 0.09227(18) 0.61263(15) 0.16158(19) 0.0339(6) Uani 1 1 d . U .
S4 S 0.31176(18) 0.42634(16) 0.3506(2) 0.0348(6) Uani 1 1 d . U .
S5 S 0.17728(17) 0.39335(15) 0.18727(19) 0.0320(6) Uani 1 1 d . . .
S6 S -0.13250(17) 0.41587(16) 0.33592(19) 0.0321(6) Uani 1 1 d . . .
S7 S 0.08440(17) 0.23102(15) 0.47744(19) 0.0308(6) Uani 1 1 d . . .
S8 S -0.37988(17) 0.45733(15) 0.52338(19) 0.0324(6) Uani 1 1 d . . .
S9 S -0.19376(17) 0.69476(15) 0.3647(2) 0.0331(6) Uani 1 1 d . . .

loop_
_atom_site_aniso_label
_atom_site_aniso_U_11
_atom_site_aniso_U_22
_atom_site_aniso_U_33
_atom_site_aniso_U_23
_atom_site_aniso_U_13
_atom_site_aniso_U_12
Au1 0.0283(2) 0.0244(2) 0.0316(2) -0.00976(18) -0.01113(19) 0.00694(16)
Au2 0.0308(2) 0.02336(19) 0.0312(2) -0.00957(18) -0.01182(19) 0.00654(16)
Au3 0.0316(2) 0.0253(2) 0.0308(2) -0.00956(18) -0.01141(19) 0.00733(16)
Au4 0.0300(2) 0.0242(2) 0.0275(2) -0.00970(17) -0.01005(18) 0.00681(16)
Au5 0.0289(2) 0.0255(2) 0.0324(2) -0.01048(18) -0.01187(19) 0.00614(16)
Au6 0.0284(2) 0.0280(2) 0.0309(2) -0.01233(18) -0.01031(19) 0.00831(16)
Au7 0.0308(2) 0.0253(2) 0.0312(2) -0.01190(18) -0.00875(19) 0.00575(16)
Au8 0.0340(2) 0.0265(2) 0.0301(2) -0.01140(18) -0.01227(19) 0.00750(16)
Au9 0.0290(2) 0.0260(2) 0.0306(2) -0.01193(18) -0.01142(19) 0.00677(16)
Au10 0.0296(2) 0.0258(2) 0.0348(2) -0.01185(18) -0.01342(19) 0.00701(16)
Au11 0.0279(2) 0.02347(19) 0.0289(2) -0.00914(17) -0.00932(18) 0.00542(16)
Au12 0.0308(2) 0.02283(19) 0.0285(2) -0.00960(17) -0.00966(18) 0.00650(16)
C1 0.045(7) 0.036(6) 0.033(7) -0.010(5) -0.013(6) 0.008(5)
C2 0.035(6) 0.048(7) 0.040(8) -0.015(6) -0.011(6) 0.008(5)
C3 0.042(5) 0.034(6) 0.041(7) -0.015(5) -0.020(5) 0.015(5)
C4 0.049(7) 0.034(6) 0.054(9) -0.013(6) -0.017(7) 0.011(5)
C5 0.047(8) 0.053(8) 0.048(9) -0.007(7) -0.020(7) 0.008(6)
C6 0.050(8) 0.046(8) 0.087(12) -0.025(8) -0.040(8) 0.008(6)
C7 0.051(8) 0.046(8) 0.069(11) -0.018(7) -0.018(8) 0.007(6)
C8 0.042(5) 0.051(7) 0.047(8) -0.020(6) -0.018(5) 0.016(5)
C9 0.030(6) 0.047(7) 0.022(6) -0.015(5) -0.004(5) 0.013(5)
C10 0.036(7) 0.057(8) 0.030(7) -0.015(6) -0.005(6) -0.007(6)
C11 0.041(7) 0.044(7) 0.039(8) -0.013(6) -0.008(6) -0.020(5)
C12 0.069(9) 0.032(6) 0.029(7) -0.008(5) -0.016(6) 0.011(6)
C13 0.047(7) 0.048(7) 0.032(7) -0.009(6) -0.018(6) 0.016(6)
C14 0.059(8) 0.050(8) 0.018(6) -0.011(6) 0.003(6) 0.001(6)
C15 0.045(8) 0.048(8) 0.066(10) -0.030(7) -0.007(7) -0.014(6)
C16 0.058(8) 0.041(7) 0.042(8) -0.011(6) -0.004(7) 0.013(6)
C17 0.048(6) 0.029(6) 0.041(7) -0.008(6) -0.001(4) 0.004(5)
C18 0.061(9) 0.036(7) 0.060(10) -0.020(7) -0.015(8) 0.009(6)
C19 0.056(8) 0.036(7) 0.054(9) -0.014(6) -0.012(7) 0.012(6)
C20 0.063(9) 0.053(8) 0.051(9) -0.011(7) -0.001(8) 0.012(7)
C21 0.054(8) 0.043(7) 0.058(10) -0.027(7) -0.008(7) 0.010(6)
C22 0.039(7) 0.052(8) 0.051(9) -0.029(7) -0.012(6) 0.005(6)
C23 0.046(8) 0.054(8) 0.043(9) -0.003(7) -0.004(7) -0.004(6)
C24 0.058(9) 0.050(8) 0.049(9) -0.013(7) -0.017(7) 0.006(6)
C25 0.030(6) 0.062(7) 0.031(7) -0.020(5) 0.000(4) 0.002(4)
C26 0.056(8) 0.050(8) 0.063(10) -0.015(7) -0.023(8) 0.016(7)
C27 0.078(10) 0.048(8) 0.043(9) -0.013(7) -0.009(8) -0.010(7)
C28 0.044(7) 0.047(7) 0.037(8) -0.011(6) -0.002(6) 0.003(6)
C29 0.029(6) 0.051(7) 0.047(7) -0.022(7) 0.000(5) 0.004(6)
C30 0.033(7) 0.056(8) 0.033(6) -0.008(6) -0.001(5) -0.007(6)
C31 0.042(7) 0.043(7) 0.048(8) -0.009(6) -0.011(7) 0.005(6)
C32 0.047(8) 0.056(8) 0.038(8) -0.024(7) 0.000(6) 0.002(6)
C33 0.038(6) 0.038(6) 0.052(8) -0.027(6) -0.014(6) 0.000(5)
C34 0.045(7) 0.031(6) 0.026(6) -0.012(5) -0.010(5) 0.003(5)
C35 0.042(7) 0.039(7) 0.056(9) -0.029(6) -0.015(6) 0.010(5)
C36 0.042(7) 0.038(7) 0.055(9) -0.016(6) -0.016(6) 0.010(5)
C37 0.040(7) 0.037(6) 0.050(8) -0.019(6) -0.016(6) 0.000(5)
C38 0.044(7) 0.036(7) 0.059(9) -0.023(6) -0.017(7) 0.004(5)
C39 0.041(7) 0.029(6) 0.039(7) -0.009(5) -0.003(6) -0.005(5)
C40 0.044(7) 0.032(6) 0.033(7) -0.012(5) -0.014(6) 0.003(5)
C41 0.053(8) 0.031(6) 0.046(8) -0.007(6) -0.021(7) 0.007(5)
C42 0.060(9) 0.057(8) 0.041(8) -0.007(7) -0.017(7) -0.016(7)
C43 0.067(10) 0.055(9) 0.060(10) -0.018(8) -0.025(8) 0.015(7)
C44 0.061(9) 0.051(7) 0.045(9) -0.006(7) -0.021(7) -0.002(6)
C45 0.061(9) 0.048(7) 0.055(9) -0.017(7) -0.021(8) 0.009(6)
C46 0.056(9) 0.078(10) 0.084(12) -0.038(9) -0.036(9) 0.026(8)
C47 0.051(8) 0.067(9) 0.077(12) -0.038(9) -0.017(8) 0.008(7)
C48 0.073(10) 0.057(9) 0.070(11) -0.035(8) -0.039(9) 0.005(7)
C49 0.043(7) 0.032(6) 0.048(8) -0.016(6) -0.023(6) 0.006(5)
C50 0.044(7) 0.048(7) 0.038(7) -0.019(6) -0.012(6) 0.015(6)
C51 0.036(6) 0.042(7) 0.043(8) -0.019(6) -0.010(6) 0.014(5)
C52 0.049(8) 0.038(7) 0.049(8) -0.017(6) -0.012(7) 0.012(6)
C53 0.031(6) 0.039(7) 0.063(9) -0.023(7) -0.008(6) 0.011(5)
C54 0.045(7) 0.048(7) 0.057(9) -0.031(7) -0.019(7) 0.013(6)
C55 0.045(7) 0.066(9) 0.062(10) -0.036(8) -0.022(7) 0.000(6)
C56 0.044(7) 0.051(7) 0.036(7) -0.022(6) -0.018(6) 0.010(6)
C57 0.038(6) 0.033(6) 0.038(7) -0.009(5) -0.019(6) -0.001(5)
C58 0.034(6) 0.031(6) 0.034(7) -0.006(5) -0.007(5) -0.005(5)
C59 0.031(6) 0.026(6) 0.049(8) -0.011(5) -0.018(6) 0.005(4)
C60 0.043(7) 0.033(6) 0.044(8) -0.012(6) -0.014(6) 0.006(5)
C61 0.039(7) 0.045(7) 0.048(8) -0.017(6) -0.011(6) -0.010(5)
C62 0.038(7) 0.047(7) 0.050(9) -0.018(7) -0.010(6) -0.002(6)
C63 0.045(7) 0.035(6) 0.042(8) -0.011(6) -0.014(6) -0.002(5)
C64 0.025(6) 0.035(6) 0.047(8) -0.012(6) -0.006(6) -0.006(5)
C65 0.038(6) 0.026(6) 0.053(8) -0.013(6) -0.015(6) 0.013(5)
C66 0.040(7) 0.038(6) 0.050(8) -0.014(6) -0.014(6) 0.007(5)
C67 0.034(6) 0.035(6) 0.061(9) -0.019(6) -0.019(6) 0.008(5)
C68 0.040(7) 0.041(6) 0.047(8) -0.019(6) -0.012(6) 0.005(5)
C69 0.053(8) 0.044(7) 0.042(8) -0.020(6) -0.018(6) 0.007(6)
C70 0.054(8) 0.049(7) 0.038(8) -0.011(6) -0.014(7) 0.005(6)
C71 0.042(7) 0.054(8) 0.069(10) -0.033(8) -0.012(7) -0.002(6)
C72 0.058(8) 0.052(8) 0.063(10) -0.034(7) -0.030(7) 0.026(6)
C1S 0.062(8) 0.048(7) 0.035(8) -0.015(6) -0.016(7) 0.011(6)
C2S 0.053(8) 0.038(7) 0.034(7) -0.012(6) -0.011(6) -0.001(6)
C3S 0.060(8) 0.049(7) 0.034(8) -0.007(6) -0.017(7) -0.013(6)
C4S 0.045(7) 0.058(8) 0.048(9) -0.014(7) -0.021(7) 0.019(6)
C5S 0.050(8) 0.063(9) 0.055(10) -0.015(8) -0.017(7) -0.004(7)
C6S 0.056(8) 0.058(8) 0.027(7) -0.001(6) -0.009(7) -0.004(7)
C7S 0.048(7) 0.055(8) 0.023(7) -0.004(6) -0.013(6) -0.011(6)
Pd1 0.0223(5) 0.0168(5) 0.0221(6) -0.0069(4) -0.0076(5) 0.0040(4)
S1 0.0299(14) 0.0260(13) 0.0332(16) -0.0107(12) -0.0122(12) 0.0071(10)
S2 0.0295(14) 0.0249(13) 0.0333(16) -0.0103(12) -0.0119(12) 0.0061(10)
S3 0.0384(15) 0.0271(13) 0.0295(16) -0.0094(12) -0.0120(13) 0.0070(11)
S4 0.0331(14) 0.0331(14) 0.0364(17) -0.0179(13) -0.0120(13) 0.0109(11)
S5 0.0332(14) 0.0254(13) 0.0300(16) -0.0101(12) -0.0087(12) 0.0046(11)
S6 0.0292(14) 0.0318(14) 0.0324(16) -0.0141(12) -0.0105(12) 0.0060(11)
S7 0.0316(14) 0.0243(13) 0.0326(16) -0.0121(12) -0.0114(12) 0.0081(10)
S8 0.0316(14) 0.0259(13) 0.0367(16) -0.0127(12) -0.0136(13) 0.0085(11)
S9 0.0297(14) 0.0243(13) 0.0407(17) -0.0106(12) -0.0144(13) 0.0064(10)

loop_
_atom_type_symbol
_atom_type_description
_atom_type_scat_dispersion_real
_atom_type_scat_dispersion_imag
_atom_type_scat_source
C C 0.0033 0.0016 'International Tables Vol C Tables 4.2.6.8 and 6.1.1.4'
H H 0.0000 0.0000 'International Tables Vol C Tables 4.2.6.8 and 6.1.1.4'
Au Au -2.0133 8.8022 'International Tables Vol C Tables 4.2.6.8 and 6.1.1.4'
Pd Pd -0.9988 1.0072 'International Tables Vol C Tables 4.2.6.8 and 6.1.1.4'
S S 0.1246 0.1234 'International Tables Vol C Tables 4.2.6.8 and 6.1.1.4'

loop_
_geom_angle_atom_site_label_1
_geom_angle_atom_site_label_2
_geom_angle_atom_site_label_3
_geom_angle
_geom_angle_site_symmetry_1
_geom_angle_site_symmetry_3
S9 Au1 Pd1 145.40(7) . .
S9 Au1 Au11 146.49(6) . .
Pd1 Au1 Au11 60.598(12) . .
S9 Au1 Au4 139.31(7) . .
Pd1 Au1 Au4 60.358(13) . .
Au11 Au1 Au4 63.447(14) . .
S9 Au1 Au9 100.24(6) . .
Pd1 Au1 Au9 59.288(11) . .
Au11 Au1 Au9 113.241(16) . .
Au4 Au1 Au9 63.628(15) . .
S9 Au1 Au3 96.87(7) . .
Pd1 Au1 Au3 117.325(15) . .
Au11 Au1 Au3 68.049(16) . .
Au4 Au1 Au3 66.118(15) . .
Au9 Au1 Au3 119.899(17) . .
S9 Au1 Au2 86.92(6) . .
Pd1 Au1 Au2 108.986(16) . .
Au11 Au1 Au2 60.007(13) . .
Au4 Au1 Au2 117.227(18) . .
Au9 Au1 Au2 166.962(19) . .
Au3 Au1 Au2 69.421(15) . .
S9 Au1 Au12 113.52(7) . 2_566
Pd1 Au1 Au12 54.627(11) . 2_566
Au11 Au1 Au12 58.132(13) . 2_566
Au4 Au1 Au12 106.804(16) . 2_566
Au9 Au1 Au12 104.232(16) . 2_566
Au3 Au1 Au12 120.266(18) . 2_566
Au2 Au1 Au12 62.782(13) . 2_566
S9 Au1 Au6 90.91(7) . 2_566
Pd1 Au1 Au6 54.566(11) . 2_566
Au11 Au1 Au6 107.674(17) . 2_566
Au4 Au1 Au6 104.668(16) . 2_566
Au9 Au1 Au6 53.329(13) . 2_566
Au3 Au1 Au6 170.745(15) . 2_566
Au2 Au1 Au6 116.199(17) . 2_566
Au12 Au1 Au6 60.265(15) 2_566 2_566
S9 Au1 Au10 43.51(6) . .
Pd1 Au1 Au10 105.517(15) . .
Au11 Au1 Au10 164.662(19) . .
Au4 Au1 Au10 117.117(17) . .
Au9 Au1 Au10 58.676(12) . .
Au3 Au1 Au10 126.986(17) . .
Au2 Au1 Au10 124.730(14) . .
Au12 Au1 Au10 109.360(16) 2_566 .
Au6 Au1 Au10 56.997(13) 2_566 .
S7 Au2 S1 171.55(8) 2_566 .
S7 Au2 Au11 97.78(6) 2_566 .
S1 Au2 Au11 90.61(6) . .
S7 Au2 Au1 94.43(6) 2_566 .
S1 Au2 Au1 91.35(6) . .
Au11 Au2 Au1 53.453(13) . .
S7 Au2 Au12 45.02(6) 2_566 2_566
S1 Au2 Au12 143.26(6) . 2_566
Au11 Au2 Au12 55.008(13) . 2_566
Au1 Au2 Au12 59.141(14) . 2_566
S3 Au3 S1 174.76(10) . .
S3 Au3 Au1 89.12(7) . .
S1 Au3 Au1 94.19(7) . .
S3 Au3 Au4 48.66(7) . .
S1 Au3 Au4 136.45(7) . .
Au1 Au3 Au4 53.238(12) . .
S3 Au3 Au11 101.32(7) . .
S1 Au3 Au11 83.92(7) . .
Au1 Au3 Au11 51.770(14) . .
Au4 Au3 Au11 53.859(12) . .
S3 Au4 Au12 139.76(6) . .
S3 Au4 Pd1 151.84(6) . .
Au12 Au4 Pd1 59.483(13) . .
S3 Au4 Au1 92.85(6) . .
Au12 Au4 Au1 107.837(19) . .
Pd1 Au4 Au1 58.984(12) . .
S3 Au4 Au6 138.76(7) . .
Au12 Au4 Au6 69.383(15) . .
Pd1 Au4 Au6 58.173(13) . .
Au1 Au4 Au6 104.770(18) . .
S3 Au4 Au11 108.37(6) . .
Au12 Au4 Au11 111.86(2) . .
Pd1 Au4 Au11 58.173(12) . .
Au1 Au4 Au11 57.578(14) . .
Au6 Au4 Au11 56.428(13) . .
S3 Au4 Au9 110.59(7) . .
Au12 Au4 Au9 57.511(14) . .
Pd1 Au4 Au9 57.560(11) . .
Au1 Au4 Au9 59.723(14) . .
Au6 Au4 Au9 110.513(19) . .
Au11 Au4 Au9 105.618(17) . .
S3 Au4 Au7 97.35(6) . .
Au12 Au4 Au7 65.617(14) . .
Pd1 Au4 Au7 110.767(14) . .
Au1 Au4 Au7 169.428(19) . .
Au6 Au4 Au7 65.507(14) . .
Au11 Au4 Au7 115.959(17) . .
Au9 Au4 Au7 118.438(17) . .
S3 Au4 Au8 77.33(6) . .
Au12 Au4 Au8 62.699(16) . .
Pd1 Au4 Au8 113.352(16) . .
Au1 Au4 Au8 115.611(18) . .
Au6 Au4 Au8 124.132(16) . .
Au11 Au4 Au8 170.656(19) . .
Au9 Au4 Au8 65.134(14) . .
Au7 Au4 Au8 69.665(14) . .
S3 Au4 Au3 45.55(6) . .
Au12 Au4 Au3 168.412(18) . .
Pd1 Au4 Au3 111.535(14) . .
Au1 Au4 Au3 60.644(14) . .
Au6 Au4 Au3 113.276(17) . .
Au11 Au4 Au3 64.132(15) . .
Au9 Au4 Au3 112.090(15) . .
Au7 Au4 Au3 125.954(18) . .
Au8 Au4 Au3 119.542(18) . .
S2 Au5 S8 175.28(10) . 2_566
S2 Au5 Au9 94.04(7) . 2_566
S8 Au5 Au9 90.61(7) 2_566 2_566
S2 Au5 Au6 92.58(7) . .
S8 Au5 Au6 90.97(7) 2_566 .
Au9 Au5 Au6 51.226(13) 2_566 .
S2 Au5 Au11 46.41(7) . .
S8 Au5 Au11 138.00(7) 2_566 .
Au9 Au5 Au11 54.779(14) 2_566 .
Au6 Au5 Au11 49.961(11) . .
S4 Au6 Au11 144.08(7) . .
S4 Au6 Au9 140.47(7) . 2_566
Au11 Au6 Au9 65.622(15) . 2_566
S4 Au6 Pd1 144.86(7) . .
Au11 Au6 Pd1 60.909(12) . .
Au9 Au6 Pd1 61.221(11) 2_566 .
S4 Au6 Au4 104.69(7) . .
Au11 Au6 Au4 62.890(14) . .
Au9 Au6 Au4 114.431(17) 2_566 .
Pd1 Au6 Au4 59.616(13) . .
S4 Au6 Au10 77.53(7) . 2_566
Au11 Au6 Au10 121.998(17) . 2_566
Au9 Au6 Au10 63.027(15) 2_566 2_566
Pd1 Au6 Au10 111.816(17) . 2_566
Au4 Au6 Au10 168.023(19) . 2_566
S4 Au6 Au5 99.80(7) . .
Au11 Au6 Au5 67.015(15) . .
Au9 Au6 Au5 63.862(14) 2_566 .
Pd1 Au6 Au5 115.174(15) . .
Au4 Au6 Au5 122.856(16) . .
Au10 Au6 Au5 67.542(14) 2_566 .
S4 Au6 Au1 107.83(7) . 2_566
Au11 Au6 Au1 107.945(17) . 2_566
Au9 Au6 Au1 57.879(15) 2_566 2_566
Pd1 Au6 Au1 54.662(10) . 2_566
Au4 Au6 Au1 104.455(18) . 2_566
Au10 Au6 Au1 63.952(15) 2_566 2_566
Au5 Au6 Au1 115.772(18) . 2_566
S4 Au6 Au7 45.62(7) . .
Au11 Au6 Au7 116.498(18) . .
Au9 Au6 Au7 166.496(19) 2_566 .
Pd1 Au6 Au7 107.278(15) . .
Au4 Au6 Au7 59.702(13) . .
Au10 Au6 Au7 119.843(15) 2_566 .
Au5 Au6 Au7 129.626(17) . .
Au1 Au6 Au7 110.332(17) 2_566 .
S4 Au6 Au12 90.54(7) . .
Au11 Au6 Au12 104.601(17) . .
Au9 Au6 Au12 107.634(17) 2_566 .
Pd1 Au6 Au12 54.479(11) . .
Au4 Au6 Au12 53.714(13) . .
Au10 Au6 Au12 114.918(16) 2_566 .
Au5 Au6 Au12 169.650(16) . .
Au1 Au6 Au12 59.852(14) 2_566 .
Au7 Au6 Au12 58.894(13) . .
S4 Au7 S5 169.99(8) . .
S4 Au7 Au4 100.92(6) . .
S5 Au7 Au4 89.00(6) . .
S4 Au7 Au12 92.84(7) . .
S5 Au7 Au12 92.11(7) . .
Au4 Au7 Au12 53.038(13) . .
S4 Au7 Au6 46.73(6) . .
S5 Au7 Au6 142.78(6) . .
Au4 Au7 Au6 54.792(12) . .
Au12 Au7 Au6 60.711(14) . .
S6 Au8 S5 173.15(10) . .
S6 Au8 Au12 92.87(7) . .
S5 Au8 Au12 93.84(7) . .
S6 Au8 Au4 96.22(6) . .
S5 Au8 Au4 86.77(6) . .
Au12 Au8 Au4 52.973(13) . .
S6 Au8 Au9 46.38(7) . .
S5 Au8 Au9 138.97(7) . .
Au12 Au8 Au9 51.678(13) . .
Au4 Au8 Au9 55.867(13) . .
S6 Au9 Au6 148.48(6) . 2_566
S6 Au9 Au12 98.45(6) . .
Au6 Au9 Au12 108.356(18) 2_566 .
S6 Au9 Pd1 151.96(6) . .
Au6 Au9 Pd1 59.533(13) 2_566 .
Au12 Au9 Pd1 59.156(12) . .
S6 Au9 Au1 120.53(7) . .
Au6 Au9 Au1 68.791(15) 2_566 .
Au12 Au9 Au1 104.597(17) . .
Pd1 Au9 Au1 57.828(11) . .
S6 Au9 Au11 129.22(6) . 2_566
Au6 Au9 Au11 57.099(15) 2_566 2_566
Au12 Au9 Au11 60.774(14) . 2_566
Pd1 Au9 Au11 57.587(12) . 2_566
Au1 Au9 Au11 109.803(17) . 2_566
S6 Au9 Au4 97.05(7) . .
Au6 Au9 Au4 111.285(17) 2_566 .
Au12 Au9 Au4 56.749(14) . .
Pd1 Au9 Au4 57.420(13) . .
Au1 Au9 Au4 56.649(13) . .
Au11 Au9 Au4 105.212(16) 2_566 .
S6 Au9 Au10 90.19(6) . .
Au6 Au9 Au10 64.440(13) 2_566 .
Au12 Au9 Au10 170.772(18) . .
Pd1 Au9 Au10 111.626(15) . .
Au1 Au9 Au10 67.874(14) . .
Au11 Au9 Au10 115.770(17) 2_566 .
Au4 Au9 Au10 119.162(17) . .
S6 Au9 Au5 89.18(7) . 2_566
Au6 Au9 Au5 64.912(15) 2_566 2_566
Au12 Au9 Au5 114.762(18) . 2_566
Pd1 Au9 Au5 114.672(18) . 2_566
Au1 Au9 Au5 126.125(16) . 2_566
Au11 Au9 Au5 64.890(14) 2_566 2_566
Au4 Au9 Au5 170.054(17) . 2_566
Au10 Au9 Au5 68.348(14) . 2_566
S6 Au9 Au8 44.06(6) . .
Au6 Au9 Au8 167.285(17) 2_566 .
Au12 Au9 Au8 59.970(14) . .
Pd1 Au9 Au8 108.019(15) . .
Au1 Au9 Au8 107.793(17) . .
Au11 Au9 Au8 115.329(16) 2_566 .
Au4 Au9 Au8 58.999(13) . .
Au10 Au9 Au8 126.535(17) . .
Au5 Au9 Au8 123.107(16) 2_566 .
S8 Au10 S9 171.29(8) . .
S8 Au10 Au9 92.44(6) . .
S9 Au10 Au9 96.21(6) . .
S8 Au10 Au6 92.55(7) . 2_566
S9 Au10 Au6 93.57(7) . 2_566
Au9 Au10 Au6 52.533(12) . 2_566
S8 Au10 Au1 144.00(6) . .
S9 Au10 Au1 44.60(6) . .
Au9 Au10 Au1 53.449(13) . .
Au6 Au10 Au1 59.049(13) 2_566 .
S2 Au11 Au6 102.74(6) . .
S2 Au11 Au1 145.02(6) . .
Au6 Au11 Au1 109.478(18) . .
S2 Au11 Pd1 154.29(6) . .
Au6 Au11 Pd1 59.791(13) . .
Au1 Au11 Pd1 59.608(12) . .
S2 Au11 Au12 116.32(7) . 2_566
Au6 Au11 Au12 104.813(18) . 2_566
Au1 Au11 Au12 68.302(16) . 2_566
Pd1 Au11 Au12 57.768(12) . 2_566
S2 Au11 Au4 132.47(7) . .
Au6 Au11 Au4 60.682(14) . .
Au1 Au11 Au4 58.976(13) . .
Pd1 Au11 Au4 58.553(13) . .
Au12 Au11 Au4 111.089(18) 2_566 .
S2 Au11 Au9 97.06(7) . 2_566
Au6 Au11 Au9 57.280(14) . 2_566
Au1 Au11 Au9 111.486(18) . 2_566
Pd1 Au11 Au9 58.100(11) . 2_566
Au12 Au11 Au9 56.397(14) 2_566 2_566
Au4 Au11 Au9 106.244(17) . 2_566
S2 Au11 Au2 82.72(6) . .
Au6 Au11 Au2 172.72(2) . .
Au1 Au11 Au2 66.541(14) . .
Pd1 Au11 Au2 113.400(16) . .
Au12 Au11 Au2 68.201(14) 2_566 .
Au4 Au11 Au2 119.066(17) . .
Au9 Au11 Au2 117.684(17) 2_566 .
S2 Au11 Au3 94.15(7) . .
Au6 Au11 Au3 115.072(16) . .
Au1 Au11 Au3 60.182(14) . .
Pd1 Au11 Au3 110.094(15) . .
Au12 Au11 Au3 122.273(17) 2_566 .
Au4 Au11 Au3 62.008(14) . .
Au9 Au11 Au3 167.668(17) 2_566 .
Au2 Au11 Au3 68.834(13) . .
S2 Au11 Au5 44.09(6) . .
Au6 Au11 Au5 63.024(13) . .
Au1 Au11 Au5 170.754(18) . .
Pd1 Au11 Au5 111.146(14) . .
Au12 Au11 Au5 107.420(18) 2_566 .
Au4 Au11 Au5 117.457(15) . .
Au9 Au11 Au5 60.331(13) 2_566 .
Au2 Au11 Au5 120.244(16) . .
Au3 Au11 Au5 127.034(17) . .
S7 Au12 Pd1 146.51(7) . .
S7 Au12 Au4 147.99(7) . .
Pd1 Au12 Au4 60.928(13) . .
S7 Au12 Au9 133.95(6) . .
Pd1 Au12 Au9 60.740(11) . .
Au4 Au12 Au9 65.740(15) . .
S7 Au12 Au11 98.31(7) . 2_566
Pd1 Au12 Au11 58.727(12) . 2_566
Au4 Au12 Au11 113.674(16) . 2_566
Au9 Au12 Au11 62.831(15) . 2_566
S7 Au12 Au8 97.01(7) . .
Pd1 Au12 Au8 115.916(14) . .
Au4 Au12 Au8 64.328(15) . .
Au9 Au12 Au8 68.352(14) . .
Au11 Au12 Au8 124.557(18) 2_566 .
S7 Au12 Au7 88.20(7) . .
Pd1 Au12 Au7 108.572(15) . .
Au4 Au12 Au7 61.345(14) . .
Au9 Au12 Au7 121.991(18) . .
Au11 Au12 Au7 163.812(18) 2_566 .
Au8 Au12 Au7 68.759(16) . .
S7 Au12 Au1 92.49(7) . 2_566
Pd1 Au12 Au1 54.660(10) . 2_566
Au4 Au12 Au1 107.130(17) . 2_566
Au9 Au12 Au1 104.883(16) . 2_566
Au11 Au12 Au1 53.567(14) 2_566 2_566
Au8 Au12 Au1 170.503(16) . 2_566
Au7 Au12 Au1 111.632(17) . 2_566
S7 Au12 Au6 118.20(6) . .
Pd1 Au12 Au6 54.419(11) . .
Au4 Au12 Au6 56.902(14) . .
Au9 Au12 Au6 107.314(17) . .
Au11 Au12 Au6 103.632(17) 2_566 .
Au8 Au12 Au6 114.798(17) . .
Au7 Au12 Au6 60.395(14) . .
Au1 Au12 Au6 59.884(13) 2_566 .
S7 Au12 Au2 43.76(7) . 2_566
Pd1 Au12 Au2 104.926(17) . 2_566
Au4 Au12 Au2 164.980(18) . 2_566
Au9 Au12 Au2 113.261(17) . 2_566
Au11 Au12 Au2 56.789(13) 2_566 2_566
Au8 Au12 Au2 130.178(17) . 2_566
Au7 Au12 Au2 124.046(15) . 2_566
Au1 Au12 Au2 58.076(14) 2_566 2_566
Au6 Au12 Au2 111.723(16) . 2_566
C2 C1 S1 114.5(8) . .
C2 C1 H1A 108.6 . .
S1 C1 H1A 108.6 . .
C2 C1 H1B 108.6 . .
S1 C1 H1B 108.6 . .
H1A C1 H1B 107.6 . .
C1 C2 C3 113.0(10) . .
C1 C2 H2A 109.0 . .
C3 C2 H2A 109.0 . .
C1 C2 H2B 109.0 . .
C3 C2 H2B 109.0 . .
H2A C2 H2B 107.8 . .
C8 C3 C4 120.4(10) . .
C8 C3 C2 120.3(10) . .
C4 C3 C2 119.3(11) . .
C3 C4 C5 118.4(12) . .
C3 C4 H4 120.8 . .
C5 C4 H4 120.8 . .
C6 C5 C4 121.1(12) . .
C6 C5 H5 119.4 . .
C4 C5 H5 119.4 . .
C5 C6 C7 119.7(12) . .
C5 C6 H6 120.1 . .
C7 C6 H6 120.1 . .
C6 C7 C8 120.2(13) . .
C6 C7 H7 119.9 . .
C8 C7 H7 119.9 . .
C3 C8 C7 120.0(12) . .
C3 C8 H8 120.0 . .
C7 C8 H8 120.0 . .
C10 C9 S2 113.7(7) . .
C10 C9 H9A 108.8 . .
S2 C9 H9A 108.8 . .
C10 C9 H9B 108.8 . .
S2 C9 H9B 108.8 . .
H9A C9 H9B 107.7 . .
C11 C10 C9 110.2(9) . .
C11 C10 H10A 109.6 . .
C9 C10 H10A 109.6 . .
C11 C10 H10B 109.6 . .
C9 C10 H10B 109.6 . .
H10A C10 H10B 108.1 . .
C12 C11 C16 120.7(12) . .
C12 C11 C10 120.0(11) . .
C16 C11 C10 119.3(11) . .
C11 C12 C13 120.7(11) . .
C11 C12 H12 119.7 . .
C13 C12 H12 119.7 . .
C12 C13 C14 119.7(11) . .
C12 C13 H13 120.2 . .
C14 C13 H13 120.2 . .
C13 C14 C15 120.3(12) . .
C13 C14 H14 119.9 . .
C15 C14 H14 119.9 . .
C14 C15 C16 119.7(11) . .
C14 C15 H15 120.1 . .
C16 C15 H15 120.1 . .
C11 C16 C15 119.0(12) . .
C11 C16 H16 120.5 . .
C15 C16 H16 120.5 . .
C18 C17 S3 121.6(9) . .
C18 C17 H17A 106.9 . .
S3 C17 H17A 106.9 . .
C18 C17 H17B 106.9 . .
S3 C17 H17B 106.9 . .
H17A C17 H17B 106.7 . .
C17 C18 C19 113.8(11) . .
C17 C18 H18A 108.8 . .
C19 C18 H18A 108.8 . .
C17 C18 H18B 108.8 . .
C19 C18 H18B 108.8 . .
H18A C18 H18B 107.7 . .
C24 C19 C20 118.3(13) . .
C24 C19 C18 120.2(11) . .
C20 C19 C18 121.4(12) . .
C19 C20 C21 120.9(14) . .
C19 C20 H20 119.6 . .
C21 C20 H20 119.6 . .
C22 C21 C20 119.0(12) . .
C22 C21 H21 120.5 . .
C20 C21 H21 120.5 . .
C21 C22 C23 123.1(13) . .
C21 C22 H22 118.4 . .
C23 C22 H22 118.4 . .
C22 C23 C24 118.3(13) . .
C22 C23 H23 120.9 . .
C24 C23 H23 120.9 . .
C19 C24 C23 120.4(12) . .
C19 C24 H24 119.8 . .
C23 C24 H24 119.8 . .
C26 C25 S4 101.7(8) . .
C26 C25 H25A 111.4 . .
S4 C25 H25A 111.4 . .
C26 C25 H25B 111.4 . .
S4 C25 H25B 111.4 . .
H25A C25 H25B 109.3 . .
C25 C26 C27 99.8(10) . .
C25 C26 H26A 111.8 . .
C27 C26 H26A 111.8 . .
C25 C26 H26B 111.8 . .
C27 C26 H26B 111.8 . .
H26A C26 H26B 109.5 . .
C28 C27 C32 120.3(13) . .
C28 C27 C26 117.1(13) . .
C32 C27 C26 120.8(12) . .
C27 C28 C29 119.9(12) . .
C27 C28 H28 120.1 . .
C29 C28 H28 120.1 . .
C28 C29 C30 119.9(12) . .
C28 C29 H29 120.0 . .
C30 C29 H29 120.0 . .
C31 C30 C29 119.8(12) . .
C31 C30 H30 120.1 . .
C29 C30 H30 120.1 . .
C32 C31 C30 120.1(12) . .
C32 C31 H31 120.0 . .
C30 C31 H31 120.0 . .
C31 C32 C27 119.8(12) . .
C31 C32 H32 120.1 . .
C27 C32 H32 120.1 . .
C34 C33 S5 116.0(8) . .
C34 C33 H33A 108.3 . .
S5 C33 H33A 108.3 . .
C34 C33 H33B 108.3 . .
S5 C33 H33B 108.3 . .
H33A C33 H33B 107.4 . .
C35 C34 C33 115.4(9) . .
C35 C34 H34A 108.4 . .
C33 C34 H34A 108.4 . .
C35 C34 H34B 108.4 . .
C33 C34 H34B 108.4 . .
H34A C34 H34B 107.5 . .
C36 C35 C40 118.1(10) . .
C36 C35 C34 119.3(11) . .
C40 C35 C34 122.5(10) . .
C35 C36 C37 121.1(12) . .
C35 C36 H36 119.4 . .
C37 C36 H36 119.4 . .
C38 C37 C36 119.6(11) . .
C38 C37 H37 120.2 . .
C36 C37 H37 120.2 . .
C37 C38 C39 121.2(11) . .
C37 C38 H38 119.4 . .
C39 C38 H38 119.4 . .
C38 C39 C40 119.1(11) . .
C38 C39 H39 120.4 . .
C40 C39 H39 120.4 . .
C35 C40 C39 120.8(10) . .
C35 C40 H40 119.6 . .
C39 C40 H40 119.6 . .
C42 C41 S6 110.4(7) . .
C42 C41 H41A 109.6 . .
S6 C41 H41A 109.6 . .
C42 C41 H41B 109.6 . .
S6 C41 H41B 109.6 . .
H41A C41 H41B 108.1 . .
C43 C42 C41 115.4(11) . .
C43 C42 H42A 108.4 . .
C41 C42 H42A 108.4 . .
C43 C42 H42B 108.4 . .
C41 C42 H42B 108.4 . .
H42A C42 H42B 107.5 . .
C44 C43 C48 117.1(14) . .
C44 C43 C42 124.1(13) . .
C48 C43 C42 118.7(12) . .
C45 C44 C43 122.3(13) . .
C45 C44 H44 118.9 . .
C43 C44 H44 118.9 . .
C44 C45 C46 120.9(13) . .
C44 C45 H45 119.5 . .
C46 C45 H45 119.5 . .
C47 C46 C45 116.9(14) . .
C47 C46 H46 121.6 . .
C45 C46 H46 121.6 . .
C46 C47 C48 121.0(13) . .
C46 C47 H47 119.5 . .
C48 C47 H47 119.5 . .
C43 C48 C47 121.7(13) . .
C43 C48 H48 119.1 . .
C47 C48 H48 119.1 . .
C50 C49 S7 120.4(8) . .
C50 C49 H49A 107.2 . .
S7 C49 H49A 107.2 . .
C50 C49 H49B 107.2 . .
S7 C49 H49B 107.2 . .
H49A C49 H49B 106.9 . .
C49 C50 C51 111.0(9) . .
C49 C50 H50A 109.4 . .
C51 C50 H50A 109.4 . .
C49 C50 H50B 109.4 . .
C51 C50 H50B 109.4 . .
H50A C50 H50B 108.0 . .
C52 C51 C56 121.1(11) . .
C52 C51 C50 118.3(11) . .
C56 C51 C50 120.6(10) . .
C51 C52 C53 119.2(12) . .
C51 C52 H52 120.4 . .
C53 C52 H52 120.4 . .
C54 C53 C52 120.0(12) . .
C54 C53 H53 120.0 . .
C52 C53 H53 120.0 . .
C53 C54 C55 121.3(12) . .
C53 C54 H54 119.3 . .
C55 C54 H54 119.3 . .
C56 C55 C54 119.7(12) . .
C56 C55 H55 120.2 . .
C54 C55 H55 120.2 . .
C55 C56 C51 118.6(12) . .
C55 C56 H56 120.7 . .
C51 C56 H56 120.7 . .
C58 C57 S8 114.1(8) . .
C58 C57 H57A 108.7 . .
S8 C57 H57A 108.7 . .
C58 C57 H57B 108.7 . .
S8 C57 H57B 108.7 . .
H57A C57 H57B 107.6 . .
C57 C58 C59 113.7(9) . .
C57 C58 H58A 108.8 . .
C59 C58 H58A 108.8 . .
C57 C58 H58B 108.8 . .
C59 C58 H58B 108.8 . .
H58A C58 H58B 107.7 . .
C64 C59 C60 118.7(10) . .
C64 C59 C58 120.8(9) . .
C60 C59 C58 120.2(11) . .
C61 C60 C59 121.0(12) . .
C61 C60 H60 119.5 . .
C59 C60 H60 119.5 . .
C60 C61 C62 120.1(11) . .
C60 C61 H61 119.9 . .
C62 C61 H61 119.9 . .
C63 C62 C61 119.1(12) . .
C63 C62 H62 120.5 . .
C61 C62 H62 120.5 . .
C64 C63 C62 119.6(12) . .
C64 C63 H63 120.2 . .
C62 C63 H63 120.2 . .
C59 C64 C63 121.5(10) . .
C59 C64 H64 119.2 . .
C63 C64 H64 119.2 . .
C66 C65 S9 113.4(8) . .
C66 C65 H65A 108.9 . .
S9 C65 H65A 108.9 . .
C66 C65 H65B 108.9 . .
S9 C65 H65B 108.9 . .
H65A C65 H65B 107.7 . .
C67 C66 C65 117.9(10) . .
C67 C66 H66A 107.8 . .
C65 C66 H66A 107.8 . .
C67 C66 H66B 107.8 . .
C65 C66 H66B 107.8 . .
H66A C66 H66B 107.2 . .
C68 C67 C72 119.0(11) . .
C68 C67 C66 120.7(9) . .
C72 C67 C66 120.3(11) . .
C67 C68 C69 120.7(10) . .
C67 C68 H68 119.6 . .
C69 C68 H68 119.6 . .
C70 C69 C68 119.8(12) . .
C70 C69 H69 120.1 . .
C68 C69 H69 120.1 . .
C69 C70 C71 119.5(12) . .
C69 C70 H70 120.3 . .
C71 C70 H70 120.3 . .
C72 C71 C70 121.5(12) . .
C72 C71 H71 119.3 . .
C70 C71 H71 119.3 . .
C71 C72 C67 119.5(12) . .
C71 C72 H72 120.2 . .
C67 C72 H72 120.2 . .
C2S C1S H1S1 109.5 . .
C2S C1S H1S2 109.5 . .
H1S1 C1S H1S2 109.5 . .
C2S C1S H1S3 109.5 . .
H1S1 C1S H1S3 109.5 . .
H1S2 C1S H1S3 109.5 . .
C3S C2S C7S 121.0(11) . .
C3S C2S C1S 116.4(11) . .
C7S C2S C1S 122.3(11) . .
C2S C3S C4S 119.6(12) . .
C2S C3S H3S 120.2 . .
C4S C3S H3S 120.2 . .
C5S C4S C3S 120.0(13) . .
C5S C4S H4S 120.0 . .
C3S C4S H4S 120.0 . .
C4S C5S C6S 120.0(13) . .
C4S C5S H5S 120.0 . .
C6S C5S H5S 120.0 . .
C7S C6S C5S 120.9(12) . .
C7S C6S H6S 119.6 . .
C5S C6S H6S 119.6 . .
C6S C7S C2S 118.4(11) . .
C6S C7S H7S 120.8 . .
C2S C7S H7S 120.8 . .
Au6 Pd1 Au6 180.0 2_566 .
Au6 Pd1 Au12 108.898(12) 2_566 .
Au6 Pd1 Au12 71.102(12) . .
Au6 Pd1 Au12 71.101(12) 2_566 2_566
Au6 Pd1 Au12 108.899(12) . 2_566
Au12 Pd1 Au12 180.0 . 2_566
Au6 Pd1 Au1 70.773(13) 2_566 .
Au6 Pd1 Au1 109.227(13) . .
Au12 Pd1 Au1 109.286(14) . .
Au12 Pd1 Au1 70.712(14) 2_566 .
Au6 Pd1 Au1 109.227(13) 2_566 2_566
Au6 Pd1 Au1 70.772(13) . 2_566
Au12 Pd1 Au1 70.715(14) . 2_566
Au12 Pd1 Au1 109.287(14) 2_566 2_566
Au1 Pd1 Au1 180.0 . 2_566
Au6 Pd1 Au11 120.700(12) 2_566 .
Au6 Pd1 Au11 59.300(12) . .
Au12 Pd1 Au11 116.493(14) . .
Au12 Pd1 Au11 63.507(14) 2_566 .
Au1 Pd1 Au11 59.794(13) . .
Au1 Pd1 Au11 120.204(13) 2_566 .
Au6 Pd1 Au11 59.301(12) 2_566 2_566
Au6 Pd1 Au11 120.699(12) . 2_566
Au12 Pd1 Au11 63.505(14) . 2_566
Au12 Pd1 Au11 116.495(14) 2_566 2_566
Au1 Pd1 Au11 120.206(13) . 2_566
Au1 Pd1 Au11 59.796(13) 2_566 2_566
Au11 Pd1 Au11 180.0 . 2_566
Au6 Pd1 Au4 117.789(12) 2_566 .
Au6 Pd1 Au4 62.211(12) . .
Au12 Pd1 Au4 59.590(12) . .
Au12 Pd1 Au4 120.409(12) 2_566 .
Au1 Pd1 Au4 60.658(12) . .
Au1 Pd1 Au4 119.343(12) 2_566 .
Au11 Pd1 Au4 63.274(12) . .
Au11 Pd1 Au4 116.724(12) 2_566 .
Au6 Pd1 Au4 62.212(12) 2_566 2_566
Au6 Pd1 Au4 117.789(12) . 2_566
Au12 Pd1 Au4 120.411(12) . 2_566
Au12 Pd1 Au4 59.590(12) 2_566 2_566
Au1 Pd1 Au4 119.342(12) . 2_566
Au1 Pd1 Au4 60.657(12) 2_566 2_566
Au11 Pd1 Au4 116.725(12) . 2_566
Au11 Pd1 Au4 63.277(12) 2_566 2_566
Au4 Pd1 Au4 180.0 . 2_566
Au6 Pd1 Au9 120.755(13) 2_566 2_566
Au6 Pd1 Au9 59.245(13) . 2_566
Au12 Pd1 Au9 119.896(11) . 2_566
Au12 Pd1 Au9 60.106(11) 2_566 2_566
Au1 Pd1 Au9 117.116(13) . 2_566
Au1 Pd1 Au9 62.883(13) 2_566 2_566
Au11 Pd1 Au9 64.313(13) . 2_566
Au11 Pd1 Au9 115.688(13) 2_566 2_566
Au4 Pd1 Au9 114.980(13) . 2_566
Au4 Pd1 Au9 65.019(13) 2_566 2_566
Au6 Pd1 Au9 59.245(13) 2_566 .
Au6 Pd1 Au9 120.755(13) . .
Au12 Pd1 Au9 60.104(11) . .
Au12 Pd1 Au9 119.894(12) 2_566 .
Au1 Pd1 Au9 62.885(13) . .
Au1 Pd1 Au9 117.117(13) 2_566 .
Au11 Pd1 Au9 115.687(14) . .
Au11 Pd1 Au9 64.312(13) 2_566 .
Au4 Pd1 Au9 65.020(13) . .
Au4 Pd1 Au9 114.981(13) 2_566 .
Au9 Pd1 Au9 180.0 2_566 .
C1 S1 Au3 105.2(4) . .
C1 S1 Au2 103.0(4) . .
Au3 S1 Au2 100.59(10) . .
C9 S2 Au5 105.2(3) . .
C9 S2 Au11 107.3(4) . .
Au5 S2 Au11 89.50(9) . .
C17 S3 Au3 109.1(4) . .
C17 S3 Au4 115.1(4) . .
Au3 S3 Au4 85.79(9) . .
C25 S4 Au7 101.2(4) . .
C25 S4 Au6 100.7(3) . .
Au7 S4 Au6 87.65(9) . .
C33 S5 Au7 103.0(4) . .
C33 S5 Au8 105.7(4) . .
Au7 S5 Au8 99.71(10) . .
C41 S6 Au8 102.6(4) . .
C41 S6 Au9 104.7(4) . .
Au8 S6 Au9 89.56(9) . .
C49 S7 Au2 106.2(4) . 2_566
C49 S7 Au12 108.0(3) . .
Au2 S7 Au12 91.22(9) 2_566 .
C57 S8 Au5 105.8(3) . 2_566
C57 S8 Au10 107.5(4) . .
Au5 S8 Au10 99.51(10) 2_566 .
C65 S9 Au10 105.4(4) . .
C65 S9 Au1 105.1(3) . .
Au10 S9 Au1 91.89(8) . .

loop_
_geom_bond_atom_site_label_1
_geom_bond_atom_site_label_2
_geom_bond_distance
_geom_bond_site_symmetry_2
Au1 S9 2.344(2) .
Au1 Pd1 2.7518(4) .
Au1 Au11 2.7570(6) .
Au1 Au4 2.7989(5) .
Au1 Au9 2.8936(6) .
Au1 Au3 3.0451(7) .
Au1 Au2 3.1482(6) .
Au1 Au12 3.1840(7) 2_566
Au1 Au6 3.1852(6) 2_566
Au1 Au10 3.3368(6) .
Au2 S7 2.282(3) 2_566
Au2 S1 2.297(3) .
Au2 Au11 2.9723(5) .
Au2 Au12 3.2984(6) 2_566
Au3 S3 2.287(3) .
Au3 S1 2.288(2) .
Au3 Au4 3.1946(6) .
Au3 Au11 3.2553(7) .
Au4 S3 2.405(3) .
Au4 Au12 2.7537(6) .
Au4 Pd1 2.7906(5) .
Au4 Au6 2.8618(6) .
Au4 Au11 2.9216(6) .
Au4 Au9 3.0020(6) .
Au4 Au7 3.0242(5) .
Au4 Au8 3.1087(6) .
Au5 S2 2.288(2) .
Au5 S8 2.289(2) 2_566
Au5 Au9 3.1555(6) 2_566
Au5 Au6 3.1834(6) .
Au5 Au11 3.2884(6) .
Au6 S4 2.323(2) .
Au6 Au11 2.7347(5) .
Au6 Au9 2.7404(6) 2_566
Au6 Pd1 2.7485(5) .
Au6 Au10 3.1147(6) 2_566
Au6 Au1 3.1852(7) 2_566
Au6 Au7 3.1874(6) .
Au6 Au12 3.1974(6) .
Au7 S4 2.280(3) .
Au7 S5 2.287(3) .
Au7 Au12 3.1389(6) .
Au8 S6 2.288(2) .
Au8 S5 2.297(3) .
Au8 Au12 3.0650(7) .
Au8 Au9 3.2905(6) .
Au9 S6 2.382(3) .
Au9 Au6 2.7404(6) 2_566
Au9 Au12 2.7774(5) .
Au9 Pd1 2.7950(4) .
Au9 Au11 2.9668(6) 2_566
Au9 Au10 3.0770(5) .
Au9 Au5 3.1556(6) 2_566
Au10 S8 2.298(3) .
Au10 S9 2.299(3) .
Au10 Au6 3.1147(6) 2_566
Au11 S2 2.382(3) .
Au11 Pd1 2.7792(5) .
Au11 Au12 2.9103(6) 2_566
Au11 Au9 2.9668(6) 2_566
Au12 S7 2.334(2) .
Au12 Pd1 2.7506(4) .
Au12 Au11 2.9102(6) 2_566
Au12 Au1 3.1841(7) 2_566
Au12 Au2 3.2984(6) 2_566
C1 C2 1.454(14) .
C1 S1 1.811(10) .
C1 H1A 0.9900 .
C1 H1B 0.9900 .
C2 C3 1.535(14) .
C2 H2A 0.9900 .
C2 H2B 0.9900 .
C3 C8 1.369(16) .
C3 C4 1.393(16) .
C4 C5 1.408(15) .
C4 H4 0.9500 .
C5 C6 1.359(17) .
C5 H5 0.9500 .
C6 C7 1.381(19) .
C6 H6 0.9500 .
C7 C8 1.394(16) .
C7 H7 0.9500 .
C8 H8 0.9500 .
C9 C10 1.573(14) .
C9 S2 1.795(10) .
C9 H9A 0.9900 .
C9 H9B 0.9900 .
C10 C11 1.456(16) .
C10 H10A 0.9900 .
C10 H10B 0.9900 .
C11 C12 1.358(15) .
C11 C16 1.386(15) .
C12 C13 1.374(16) .
C12 H12 0.9500 .
C13 C14 1.378(15) .
C13 H13 0.9500 .
C14 C15 1.379(16) .
C14 H14 0.9500 .
C15 C16 1.394(18) .
C15 H15 0.9500 .
C16 H16 0.9500 .
C17 C18 1.527(16) .
C17 S3 1.768(11) .
C17 H17A 0.9900 .
C17 H17B 0.9900 .
C18 C19 1.548(17) .
C18 H18A 0.9900 .
C18 H18B 0.9900 .
C19 C24 1.370(18) .
C19 C20 1.384(16) .
C20 C21 1.396(17) .
C20 H20 0.9500 .
C21 C22 1.319(17) .
C21 H21 0.9500 .
C22 C23 1.358(15) .
C22 H22 0.9500 .
C23 C24 1.409(17) .
C23 H23 0.9500 .
C24 H24 0.9500 .
C25 C26 1.459(15) .
C25 S4 2.011(12) .
C25 H25A 0.9900 .
C25 H25B 0.9900 .
C26 C27 1.546(18) .
C26 H26A 0.9900 .
C26 H26B 0.9900 .
C27 C28 1.364(17) .
C27 C32 1.384(17) .
C28 C29 1.375(16) .
C28 H28 0.9500 .
C29 C30 1.384(16) .
C29 H29 0.9500 .
C30 C31 1.371(16) .
C30 H30 0.9500 .
C31 C32 1.369(16) .
C31 H31 0.9500 .
C32 H32 0.9500 .
C33 C34 1.501(13) .
C33 S5 1.809(10) .
C33 H33A 0.9900 .
C33 H33B 0.9900 .
C34 C35 1.436(14) .
C34 H34A 0.9900 .
C34 H34B 0.9900 .
C35 C36 1.385(14) .
C35 C40 1.394(16) .
C36 C37 1.389(14) .
C36 H36 0.9500 .
C37 C38 1.359(16) .
C37 H37 0.9500 .
C38 C39 1.375(14) .
C38 H38 0.9500 .
C39 C40 1.397(14) .
C39 H39 0.9500 .
C40 H40 0.9500 .
C41 C42 1.633(17) .
C41 S6 1.811(11) .
C41 H41A 0.9900 .
C41 H41B 0.9900 .
C42 C43 1.431(17) .
C42 H42A 0.9900 .
C42 H42B 0.9900 .
C43 C44 1.381(17) .
C43 C48 1.385(18) .
C44 C45 1.380(16) .
C44 H44 0.9500 .
C45 C46 1.412(18) .
C45 H45 0.9500 .
C46 C47 1.389(17) .
C46 H46 0.9500 .
C47 C48 1.399(17) .
C47 H47 0.9500 .
C48 H48 0.9500 .
C49 C50 1.444(14) .
C49 S7 1.824(10) .
C49 H49A 0.9900 .
C49 H49B 0.9900 .
C50 C51 1.513(16) .
C50 H50A 0.9900 .
C50 H50B 0.9900 .
C51 C52 1.376(15) .
C51 C56 1.401(16) .
C52 C53 1.394(16) .
C52 H52 0.9500 .
C53 C54 1.357(17) .
C53 H53 0.9500 .
C54 C55 1.389(16) .
C54 H54 0.9500 .
C55 C56 1.385(15) .
C55 H55 0.9500 .
C56 H56 0.9500 .
C57 C58 1.474(13) .
C57 S8 1.824(11) .
C57 H57A 0.9900 .
C57 H57B 0.9900 .
C58 C59 1.511(14) .
C58 H58A 0.9900 .
C58 H58B 0.9900 .
C59 C64 1.384(16) .
C59 C60 1.406(13) .
C60 C61 1.375(15) .
C60 H60 0.9500 .
C61 C62 1.415(16) .
C61 H61 0.9500 .
C62 C63 1.404(14) .
C62 H62 0.9500 .
C63 C64 1.392(15) .
C63 H63 0.9500 .
C64 H64 0.9500 .
C65 C66 1.511(14) .
C65 S9 1.808(11) .
C65 H65A 0.9900 .
C65 H65B 0.9900 .
C66 C67 1.472(15) .
C66 H66A 0.9900 .
C66 H66B 0.9900 .
C67 C68 1.381(16) .
C67 C72 1.395(14) .
C68 C69 1.384(15) .
C68 H68 0.9500 .
C69 C70 1.372(15) .
C69 H69 0.9500 .
C70 C71 1.375(17) .
C70 H70 0.9500 .
C71 C72 1.365(15) .
C71 H71 0.9500 .
C72 H72 0.9500 .
C1S C2S 1.458(15) .
C1S H1S1 0.9800 .
C1S H1S2 0.9800 .
C1S H1S3 0.9800 .
C2S C3S 1.376(16) .
C2S C7S 1.396(16) .
C3S C4S 1.402(15) .
C3S H3S 0.9500 .
C4S C5S 1.369(18) .
C4S H4S 0.9500 .
C5S C6S 1.393(18) .
C5S H5S 0.9500 .
C6S C7S 1.387(16) .
C6S H6S 0.9500 .
C7S H7S 0.9500 .
Pd1 Au6 2.7485(5) 2_566
Pd1 Au12 2.7506(4) 2_566
Pd1 Au1 2.7518(4) 2_566
Pd1 Au11 2.7793(5) 2_566
Pd1 Au4 2.7906(5) 2_566
Pd1 Au9 2.7949(4) 2_566
S7 Au2 2.282(3) 2_566
S8 Au5 2.289(2) 2_566

loop_
_geom_torsion_atom_site_label_1
_geom_torsion_atom_site_label_2
_geom_torsion_atom_site_label_3
_geom_torsion_atom_site_label_4
_geom_torsion
_geom_torsion_site_symmetry_4
S1 C1 C2 C3 179.6(8) .
C1 C2 C3 C8 95.0(13) .
C1 C2 C3 C4 -86.0(14) .
C8 C3 C4 C5 0.1(18) .
C2 C3 C4 C5 -178.9(10) .
C3 C4 C5 C6 -0.1(19) .
C4 C5 C6 C7 0(2) .
C5 C6 C7 C8 0(2) .
C4 C3 C8 C7 0.1(18) .
C2 C3 C8 C7 179.1(11) .
C6 C7 C8 C3 -0.3(19) .
S2 C9 C10 C11 -169.0(8) .
C9 C10 C11 C12 97.3(12) .
C9 C10 C11 C16 -81.6(13) .
C16 C11 C12 C13 -1.2(19) .
C10 C11 C12 C13 179.9(11) .
C11 C12 C13 C14 2.2(19) .
C12 C13 C14 C15 -1.7(19) .
C13 C14 C15 C16 0(2) .
C12 C11 C16 C15 -0.2(19) .
C10 C11 C16 C15 178.7(11) .
C14 C15 C16 C11 1(2) .
S3 C17 C18 C19 -174.5(8) .
C17 C18 C19 C24 59.7(16) .
C17 C18 C19 C20 -124.3(14) .
C24 C19 C20 C21 -3(2) .
C18 C19 C20 C21 -179.1(12) .
C19 C20 C21 C22 2(2) .
C20 C21 C22 C23 0(2) .
C21 C22 C23 C24 0(2) .
C20 C19 C24 C23 3(2) .
C18 C19 C24 C23 179.0(11) .
C22 C23 C24 C19 -2(2) .
S4 C25 C26 C27 178.9(8) .
C25 C26 C27 C28 95.3(14) .
C25 C26 C27 C32 -100.2(15) .
C32 C27 C28 C29 2(2) .
C26 C27 C28 C29 167.0(11) .
C27 C28 C29 C30 -2.1(19) .
C28 C29 C30 C31 3.2(18) .
C29 C30 C31 C32 -4.6(18) .
C30 C31 C32 C27 4.8(19) .
C28 C27 C32 C31 -4(2) .
C26 C27 C32 C31 -167.8(12) .
S5 C33 C34 C35 -175.5(9) .
C33 C34 C35 C36 -61.6(15) .
C33 C34 C35 C40 122.8(12) .
C40 C35 C36 C37 -3.5(19) .
C34 C35 C36 C37 -179.4(11) .
C35 C36 C37 C38 3.4(19) .
C36 C37 C38 C39 -1.1(19) .
C37 C38 C39 C40 -0.9(19) .
C36 C35 C40 C39 1.5(18) .
C34 C35 C40 C39 177.2(11) .
C38 C39 C40 C35 0.7(18) .
S6 C41 C42 C43 49.3(14) .
C41 C42 C43 C44 -120.9(15) .
C41 C42 C43 C48 55.4(17) .
C48 C43 C44 C45 3(2) .
C42 C43 C44 C45 179.5(13) .
C43 C44 C45 C46 -3(2) .
C44 C45 C46 C47 2(2) .
C45 C46 C47 C48 -2(2) .
C44 C43 C48 C47 -3(2) .
C42 C43 C48 C47 -179.4(14) .
C46 C47 C48 C43 3(2) .
S7 C49 C50 C51 -175.0(8) .
C49 C50 C51 C52 77.3(14) .
C49 C50 C51 C56 -101.0(12) .
C56 C51 C52 C53 -0.7(17) .
C50 C51 C52 C53 -179.1(10) .
C51 C52 C53 C54 0.3(17) .
C52 C53 C54 C55 -0.3(18) .
C53 C54 C55 C56 0.7(18) .
C54 C55 C56 C51 -1.1(17) .
C52 C51 C56 C55 1.1(17) .
C50 C51 C56 C55 179.5(10) .
S8 C57 C58 C59 -64.2(11) .
C57 C58 C59 C64 120.0(11) .
C57 C58 C59 C60 -66.4(14) .
C64 C59 C60 C61 -1.5(17) .
C58 C59 C60 C61 -175.3(10) .
C59 C60 C61 C62 1.2(17) .
C60 C61 C62 C63 -1.2(17) .
C61 C62 C63 C64 1.7(17) .
C60 C59 C64 C63 2.0(17) .
C58 C59 C64 C63 175.7(10) .
C62 C63 C64 C59 -2.1(17) .
S9 C65 C66 C67 -176.3(9) .
C65 C66 C67 C68 -18.0(17) .
C65 C66 C67 C72 161.0(12) .
C72 C67 C68 C69 -0.7(19) .
C66 C67 C68 C69 178.3(11) .
C67 C68 C69 C70 -0.9(19) .
C68 C69 C70 C71 2.4(19) .
C69 C70 C71 C72 -2(2) .
C70 C71 C72 C67 1(2) .
C68 C67 C72 C71 1(2) .
C66 C67 C72 C71 -178.1(12) .
C7S C2S C3S C4S -1.3(18) .
C1S C2S C3S C4S -175.8(11) .
C2S C3S C4S C5S 0.8(19) .
C3S C4S C5S C6S -1(2) .
C4S C5S C6S C7S 1(2) .
C5S C6S C7S C2S -1.9(18) .
C3S C2S C7S C6S 1.9(18) .
C1S C2S C7S C6S 176.1(11) .
C2 C1 S1 Au3 164.9(8) .
C2 C1 S1 Au2 60.0(9) .
C10 C9 S2 Au5 -71.0(7) .
C10 C9 S2 Au11 -165.3(6) .
C18 C17 S3 Au3 43.5(10) .
C18 C17 S3 Au4 -50.8(10) .
C34 C33 S5 Au7 163.2(8) .
C34 C33 S5 Au8 59.1(9) .
C42 C41 S6 Au8 64.4(8) .
C42 C41 S6 Au9 157.3(7) .
C50 C49 S7 Au2 42.5(10) 2_566
C50 C49 S7 Au12 -54.3(10) .
C58 C57 S8 Au5 84.3(7) 2_566
C58 C57 S8 Au10 -170.1(6) .
C66 C65 S9 Au10 -60.0(9) .
C66 C65 S9 Au1 -156.3(8) .
